data_8101914
loop_
_publ_author_name
'Wang, C.'
'Hou, Y.-Q.'
'Li, J.'
'Zhang, F.-X.'

_publ_section_title
;
Crystal structure of methanol[N,N'-o-phenylenebis(salicyl-aldiminato-
N,N',O,O')](salicylaldehydato-O)manganese(III), Mn(CH~3~OH)(C~6~H~4~OCHO)
[C~6~H~4~(C~6~H~4~OCHN)~2~]~2~
;
_journal_issue 1
_journal_name_full 'Zeitschrift f\"ur Kristallographie - New Crystal Structures'
_journal_page_first 51
_journal_page_last 52
_journal_volume 221
_journal_year 2006
_chemical_formula_moiety 'C28 H23 Mn N2 O5'
_chemical_formula_structural Mn(CH3OH)(C6H4OCHO)[C6H4(C6H4OCHN)2]2
_chemical_formula_sum 'C28 H23 Mn N2 O5'
_chemical_formula_weight 522.42
_chemical_name_systematic
;methanol-[N,N'-o-phenylenebis(salicylaldiminato-N,N',O,O')](salicylaldehydato-
O)manganese(III)
;
_space_group_IT_number 14
_symmetry_cell_setting monoclinic
_symmetry_space_group_name_Hall '-P 2ybc'
_symmetry_space_group_name_H-M 'P 1 21/c 1'
_atom_sites_solution_hydrogens geom
_atom_sites_solution_primary direct
_atom_sites_solution_secondary difmap
_audit_creation_method SHELXL-97
_cell_angle_alpha 90.00
_cell_angle_beta 93.950(2)
_cell_angle_gamma 90.00
_cell_formula_units_Z 4
_cell_length_a 10.3207(12)
_cell_length_b 13.5029(17)
_cell_length_c 17.390(2)
_cell_measurement_temperature 295(2)
_cell_volume 2417.7(5)
_computing_cell_refinement 'SAINT (Bruker, 2004)'
_computing_data_collection 'SMART (Bruker, 2004)'
_computing_data_reduction SAINT
_computing_molecular_graphics SHELXL-97
_computing_publication_material SHELXL-97
_computing_structure_refinement 'SHELXL-97 (Sheldrick, 1997)'
_computing_structure_solution 'SHELXS-97 (Sheldrick, 1997)'
_diffrn_ambient_temperature 295(2)
_diffrn_measured_fraction_theta_full 0.992
_diffrn_measured_fraction_theta_max 0.992
_diffrn_measurement_device_type 'Bruker SMART APEX-II CCD'
_diffrn_measurement_method phi/omega
_diffrn_radiation_monochromator graphite
_diffrn_radiation_source 'fine-focus sealed tube'
_diffrn_radiation_type MoK\a
_diffrn_radiation_wavelength 0.71073
_diffrn_reflns_av_R_equivalents 0.0305
_diffrn_reflns_av_sigmaI/netI 0.0427
_diffrn_reflns_limit_h_max 13
_diffrn_reflns_limit_h_min -13
_diffrn_reflns_limit_k_max 17
_diffrn_reflns_limit_k_min -17
_diffrn_reflns_limit_l_max 13
_diffrn_reflns_limit_l_min -22
_diffrn_reflns_number 14620
_diffrn_reflns_theta_full 27.54
_diffrn_reflns_theta_max 27.54
_diffrn_reflns_theta_min 1.91
_diffrn_standards_decay_% 0
_diffrn_standards_interval_count 0
_diffrn_standards_interval_time 0
_diffrn_standards_number 0
_exptl_absorpt_coefficient_mu 0.589
_exptl_absorpt_correction_T_max 0.9327
_exptl_absorpt_correction_T_min 0.8668
_exptl_absorpt_correction_type multi-scan
_exptl_absorpt_process_details 'SADABS (Sheldrick, 1996)'
_exptl_crystal_colour black
_exptl_crystal_density_diffrn 1.435
_exptl_crystal_density_method 'not measured'
_exptl_crystal_description block
_exptl_crystal_F_000 1080
_exptl_crystal_size_max 0.25
_exptl_crystal_size_mid 0.20
_exptl_crystal_size_min 0.12
_refine_diff_density_max 0.297
_refine_diff_density_min -0.306
_refine_diff_density_rms 0.045
_refine_ls_extinction_method none
_refine_ls_goodness_of_fit_ref 1.054
_refine_ls_hydrogen_treatment mixed
_refine_ls_matrix_type full
_refine_ls_number_parameters 329
_refine_ls_number_reflns 5544
_refine_ls_number_restraints 0
_refine_ls_restrained_S_all 1.055
_refine_ls_R_factor_all 0.0623
_refine_ls_R_factor_gt 0.0383
_refine_ls_shift/su_max 0.006
_refine_ls_shift/su_mean 0.000
_refine_ls_structure_factor_coef Fsqd
_refine_ls_weighting_details 'calc w=1/[\s^2^(Fo^2^)+(0.0519P)^2^+0.0297P] where P=(Fo^2^+2Fc^2^)/3'
_refine_ls_weighting_scheme calc
_refine_ls_wR_factor_gt 0.0956
_refine_ls_wR_factor_ref 0.1030
_reflns_number_gt 3890
_reflns_number_total 5544
_reflns_threshold_expression >2sigma(I)
_cod_data_source_file 1267-1707.cff
_cod_data_source_block lj14
_cod_depositor_comments
;
The following automatic conversions were performed:
'_exptl_absorpt_correction_type' value 'Multi-scan' changed to
'multi-scan' according to
'/home/saulius/struct/CIF-dictionaries/cif_core.dic' dictionary named
'cif_core.dic' version 2.4.1 from 2010-06-29.

Automatic conversion script
Id: cif_fix_enum 1555 2011-01-17 13:19:09Z saulius 
;
_cod_original_sg_symbol_H-M P12(1)/c1
_cod_database_code 8101914

loop_
_symmetry_equiv_pos_as_xyz
'x, y, z'
'-x, y+1/2, -z+1/2'
'-x, -y, -z'
'x, -y-1/2, z-1/2'

loop_
_atom_site_label
_atom_site_type_symbol
_atom_site_fract_x
_atom_site_fract_y
_atom_site_fract_z
_atom_site_U_iso_or_equiv
_atom_site_adp_type
_atom_site_occupancy
_atom_site_symmetry_multiplicity
_atom_site_Wyckoff_symbol
_atom_site_calc_flag
_atom_site_refinement_flags
_atom_site_disorder_assembly
_atom_site_disorder_group
Mn1 Mn 0.95274(3) 0.04445(2) 0.143795(16) 0.03656(10) Uani 1 4 e d . . .
N1 N 0.96319(15) -0.06785(11) 0.21837(9) 0.0393(4) Uani 1 4 e d . . .
N2 N 0.77207(15) 0.05150(11) 0.17662(8) 0.0375(3) Uani 1 4 e d . . .
O1 O 1.11555(12) 0.01258(10) 0.10561(7) 0.0448(3) Uani 1 4 e d . . .
O2 O 0.92334(12) 0.14296(10) 0.06898(8) 0.0487(3) Uani 1 4 e d . . .
O3 O 1.01672(12) 0.14317(9) 0.22942(8) 0.0471(3) Uani 1 4 e d . . .
O4 O 1.40672(14) 0.15363(13) 0.21327(9) 0.0695(5) Uani 1 4 e d . . .
O5 O 0.85649(18) -0.06629(13) 0.04928(9) 0.0678(5) Uani 1 4 e d D . .
C1 C 1.20314(19) -0.05265(14) 0.13270(11) 0.0429(5) Uani 1 4 e d . . .
C2 C 1.3253(2) -0.05229(16) 0.10296(13) 0.0546(6) Uani 1 4 e d . . .
H2 H 1.3426 -0.0075 0.0643 0.066 Uiso 1 4 e calc R . .
C3 C 1.4209(2) -0.1174(2) 0.13004(15) 0.0694(7) Uani 1 4 e d . . .
H3 H 1.5020 -0.1155 0.1099 0.083 Uiso 1 4 e calc R . .
C4 C 1.3972(3) -0.1854(2) 0.18679(17) 0.0836(9) Uani 1 4 e d . . .
H4 H 1.4623 -0.2287 0.2051 0.100 Uiso 1 4 e calc R . .
C5 C 1.2792(3) -0.18847(19) 0.21541(15) 0.0756(8) Uani 1 4 e d . . .
H5 H 1.2635 -0.2357 0.2526 0.091 Uiso 1 4 e calc R . .
C6 C 1.1784(2) -0.12234(15) 0.19082(12) 0.0506(5) Uani 1 4 e d . . .
C7 C 1.0606(2) -0.12774(15) 0.22814(12) 0.0493(5) Uani 1 4 e d . . .
H7 H 1.0527 -0.1793 0.2630 0.059 Uiso 1 4 e calc R . .
C8 C 0.8532(2) -0.07389(14) 0.26314(11) 0.0429(5) Uani 1 4 e d . . .
C9 C 0.8443(2) -0.13363(15) 0.32810(12) 0.0577(6) Uani 1 4 e d . . .
H9 H 0.9125 -0.1754 0.3443 0.069 Uiso 1 4 e calc R . .
C10 C 0.7342(3) -0.13031(17) 0.36791(13) 0.0671(7) Uani 1 4 e d . . .
H10 H 0.7287 -0.1701 0.4112 0.080 Uiso 1 4 e calc R . .
C11 C 0.6318(3) -0.06941(18) 0.34511(13) 0.0657(7) Uani 1 4 e d . . .
H11 H 0.5575 -0.0691 0.3725 0.079 Uiso 1 4 e calc R . .
C12 C 0.6393(2) -0.00872(17) 0.28157(13) 0.0559(6) Uani 1 4 e d . . .
H12 H 0.5705 0.0330 0.2663 0.067 Uiso 1 4 e calc R . .
C13 C 0.74995(19) -0.01050(14) 0.24083(11) 0.0420(5) Uani 1 4 e d . . .
C14 C 0.68214(18) 0.10818(14) 0.14499(11) 0.0438(5) Uani 1 4 e d . . .
H14 H 0.5996 0.1026 0.1629 0.053 Uiso 1 4 e calc R . .
C15 C 0.69835(18) 0.17825(14) 0.08525(11) 0.0432(5) Uani 1 4 e d . . .
C16 C 0.5892(2) 0.23685(18) 0.06123(13) 0.0611(6) Uani 1 4 e d . . .
H16 H 0.5109 0.2268 0.0835 0.073 Uiso 1 4 e calc R . .
C17 C 0.5969(3) 0.3075(2) 0.00616(14) 0.0741(8) Uani 1 4 e d . . .
H17 H 0.5244 0.3453 -0.0092 0.089 Uiso 1 4 e calc R . .
C18 C 0.7129(3) 0.32287(18) -0.02680(14) 0.0680(7) Uani 1 4 e d . . .
H18 H 0.7179 0.3714 -0.0644 0.082 Uiso 1 4 e calc R . .
C19 C 0.8212(2) 0.26782(16) -0.00523(13) 0.0553(5) Uani 1 4 e d . . .
H19 H 0.8983 0.2796 -0.0284 0.066 Uiso 1 4 e calc R . .
C20 C 0.81692(18) 0.19436(14) 0.05114(11) 0.0408(4) Uani 1 4 e d . . .
C21 C 1.09331(19) 0.12154(14) 0.29074(12) 0.0437(5) Uani 1 4 e d . . .
C22 C 1.0412(2) 0.09567(19) 0.36103(13) 0.0629(7) Uani 1 4 e d . . .
H22 H 0.9517 0.0962 0.3645 0.076 Uiso 1 4 e calc R . .
C23 C 1.1211(3) 0.0697(2) 0.42428(14) 0.0751(8) Uani 1 4 e d . . .
H23 H 1.0845 0.0515 0.4696 0.090 Uiso 1 4 e calc R . .
C24 C 1.2545(3) 0.0701(2) 0.42216(15) 0.0752(7) Uani 1 4 e d . . .
H24 H 1.3072 0.0523 0.4655 0.090 Uiso 1 4 e calc R . .
C25 C 1.3078(2) 0.09674(17) 0.35609(13) 0.0610(6) Uani 1 4 e d . . .
H25 H 1.3977 0.0980 0.3547 0.073 Uiso 1 4 e calc R . .
C26 C 1.23026(19) 0.12238(14) 0.28997(11) 0.0437(5) Uani 1 4 e d . . .
C27 C 1.2905(2) 0.14872(14) 0.22037(12) 0.0486(5) Uani 1 4 e d . . .
H27 H 1.2357 0.1632 0.1772 0.058 Uiso 1 4 e calc R . .
C28 C 0.8090(3) -0.16162(19) 0.05090(17) 0.0844(8) Uani 1 4 e d . . .
H28A H 0.8781 -0.2076 0.0439 0.127 Uiso 1 4 e calc R . .
H28B H 0.7421 -0.1700 0.0103 0.127 Uiso 1 4 e calc R . .
H28C H 0.7737 -0.1736 0.0997 0.127 Uiso 1 4 e calc R . .
H29 H 0.874(3) -0.0557(19) 0.0061(10) 0.080 Uiso 1 4 e d D . .

loop_
_atom_site_aniso_label
_atom_site_aniso_U_11
_atom_site_aniso_U_22
_atom_site_aniso_U_33
_atom_site_aniso_U_23
_atom_site_aniso_U_13
_atom_site_aniso_U_12
Mn1 0.03446(17) 0.03681(17) 0.03887(17) 0.00501(12) 0.00589(12) 0.00255(12)
N1 0.0473(10) 0.0331(8) 0.0373(9) 0.0004(6) 0.0030(7) -0.0007(7)
N2 0.0362(8) 0.0419(9) 0.0345(8) -0.0004(7) 0.0043(7) -0.0021(7)
O1 0.0400(8) 0.0469(8) 0.0483(8) 0.0059(6) 0.0096(6) 0.0107(6)
O2 0.0380(7) 0.0540(8) 0.0549(9) 0.0205(7) 0.0096(6) 0.0065(6)
O3 0.0392(7) 0.0439(8) 0.0579(9) -0.0100(6) 0.0006(6) 0.0014(6)
O4 0.0424(9) 0.0853(12) 0.0830(12) -0.0109(9) 0.0202(8) -0.0076(8)
O5 0.0948(13) 0.0683(11) 0.0418(9) -0.0071(8) 0.0149(9) -0.0221(9)
C1 0.0416(11) 0.0411(11) 0.0455(11) -0.0084(9) -0.0015(9) 0.0093(8)
C2 0.0460(12) 0.0595(14) 0.0585(14) -0.0067(11) 0.0042(10) 0.0075(10)
C3 0.0455(13) 0.0817(18) 0.0802(18) -0.0168(15) -0.0022(12) 0.0209(12)
C4 0.0718(19) 0.093(2) 0.084(2) 0.0010(17) -0.0103(15) 0.0440(16)
C5 0.0820(19) 0.0745(17) 0.0698(17) 0.0147(13) 0.0015(14) 0.0354(15)
C6 0.0554(13) 0.0463(12) 0.0493(13) 0.0006(10) -0.0017(10) 0.0151(10)
C7 0.0647(14) 0.0410(11) 0.0419(12) 0.0051(9) 0.0022(10) 0.0056(10)
C8 0.0536(12) 0.0371(10) 0.0387(11) -0.0018(8) 0.0083(9) -0.0078(9)
C9 0.0810(17) 0.0434(12) 0.0495(13) 0.0095(10) 0.0093(12) 0.0012(11)
C10 0.099(2) 0.0557(14) 0.0501(14) 0.0091(11) 0.0276(13) -0.0114(14)
C11 0.0768(18) 0.0635(15) 0.0603(15) 0.0040(12) 0.0310(13) -0.0106(13)
C12 0.0524(13) 0.0618(14) 0.0554(14) 0.0040(11) 0.0178(11) -0.0022(11)
C13 0.0468(12) 0.0426(11) 0.0374(11) -0.0020(8) 0.0080(9) -0.0084(9)
C14 0.0365(10) 0.0541(12) 0.0415(11) -0.0032(9) 0.0070(8) 0.0004(9)
C15 0.0432(11) 0.0488(11) 0.0381(11) -0.0010(9) 0.0051(9) 0.0086(9)
C16 0.0491(13) 0.0832(17) 0.0517(13) 0.0085(12) 0.0085(10) 0.0241(12)
C17 0.0729(18) 0.0864(19) 0.0627(16) 0.0136(14) 0.0018(13) 0.0420(15)
C18 0.0812(18) 0.0624(15) 0.0607(15) 0.0190(12) 0.0076(13) 0.0226(13)
C19 0.0578(14) 0.0537(13) 0.0548(13) 0.0132(10) 0.0070(10) 0.0077(10)
C20 0.0428(11) 0.0409(10) 0.0385(11) 0.0019(8) 0.0013(8) 0.0025(8)
C21 0.0447(11) 0.0373(10) 0.0499(12) -0.0110(9) 0.0078(9) -0.0066(9)
C22 0.0567(14) 0.0783(17) 0.0560(15) -0.0199(12) 0.0201(12) -0.0236(12)
C23 0.096(2) 0.0849(18) 0.0459(14) -0.0031(12) 0.0174(14) -0.0298(16)
C24 0.087(2) 0.0847(19) 0.0522(15) 0.0017(13) -0.0054(14) -0.0049(15)
C25 0.0522(13) 0.0731(16) 0.0567(15) -0.0043(12) -0.0021(11) 0.0025(11)
C26 0.0410(11) 0.0438(11) 0.0464(12) -0.0065(9) 0.0043(9) -0.0005(9)
C27 0.0408(12) 0.0463(12) 0.0591(13) -0.0056(10) 0.0071(10) -0.0049(9)
C28 0.105(2) 0.0684(17) 0.0797(19) -0.0055(14) 0.0096(16) -0.0168(16)

loop_
_atom_type_symbol
_atom_type_description
_atom_type_scat_dispersion_real
_atom_type_scat_dispersion_imag
_atom_type_scat_source
C C 0.0033 0.0016 'International Tables Vol C Tables 4.2.6.8 and 6.1.1.4'
H H 0.0000 0.0000 'International Tables Vol C Tables 4.2.6.8 and 6.1.1.4'
N N 0.0061 0.0033 'International Tables Vol C Tables 4.2.6.8 and 6.1.1.4'
O O 0.0106 0.0060 'International Tables Vol C Tables 4.2.6.8 and 6.1.1.4'
Mn Mn 0.3368 0.7283 'International Tables Vol C Tables 4.2.6.8 and 6.1.1.4'

loop_
_geom_angle_atom_site_label_1
_geom_angle_atom_site_label_2
_geom_angle_atom_site_label_3
_geom_angle
_geom_angle_site_symmetry_1
_geom_angle_site_symmetry_3
_geom_angle_publ_flag
O2 Mn1 O1 91.32(6) . . ?
O2 Mn1 N2 93.17(6) . . ?
O1 Mn1 N2 168.78(6) . . ?
O2 Mn1 N1 172.86(6) . . ?
O1 Mn1 N1 92.61(6) . . ?
N2 Mn1 N1 81.92(6) . . ?
O2 Mn1 O3 94.06(6) . . ?
O1 Mn1 O3 98.70(6) . . ?
N2 Mn1 O3 91.24(6) . . ?
N1 Mn1 O3 91.23(6) . . ?
O2 Mn1 O5 85.79(6) . . ?
O1 Mn1 O5 87.33(6) . . ?
N2 Mn1 O5 82.75(6) . . ?
N1 Mn1 O5 88.44(6) . . ?
O3 Mn1 O5 173.96(6) . . ?
C7 N1 C8 122.35(17) . . ?
C7 N1 Mn1 124.64(14) . . ?
C8 N1 Mn1 112.97(12) . . ?
C14 N2 C13 122.02(16) . . ?
C14 N2 Mn1 124.36(13) . . ?
C13 N2 Mn1 113.59(12) . . ?
C1 O1 Mn1 128.68(13) . . ?
C20 O2 Mn1 129.10(12) . . ?
C21 O3 Mn1 125.70(12) . . ?
C28 O5 Mn1 134.63(16) . . ?
C28 O5 H29 107.0(19) . . ?
Mn1 O5 H29 115.1(19) . . ?
O1 C1 C2 118.54(19) . . ?
O1 C1 C6 122.89(18) . . ?
C2 C1 C6 118.57(18) . . ?
C3 C2 C1 121.0(2) . . ?
C3 C2 H2 119.5 . . ?
C1 C2 H2 119.5 . . ?
C2 C3 C4 120.6(2) . . ?
C2 C3 H3 119.7 . . ?
C4 C3 H3 119.7 . . ?
C5 C4 C3 119.6(2) . . ?
C5 C4 H4 120.2 . . ?
C3 C4 H4 120.2 . . ?
C4 C5 C6 122.2(3) . . ?
C4 C5 H5 118.9 . . ?
C6 C5 H5 118.9 . . ?
C5 C6 C1 118.0(2) . . ?
C5 C6 C7 117.7(2) . . ?
C1 C6 C7 124.22(18) . . ?
N1 C7 C6 126.23(19) . . ?
N1 C7 H7 116.9 . . ?
C6 C7 H7 116.9 . . ?
C9 C8 C13 119.06(19) . . ?
C9 C8 N1 125.14(19) . . ?
C13 C8 N1 115.72(16) . . ?
C10 C9 C8 119.5(2) . . ?
C10 C9 H9 120.2 . . ?
C8 C9 H9 120.2 . . ?
C9 C10 C11 121.4(2) . . ?
C9 C10 H10 119.3 . . ?
C11 C10 H10 119.3 . . ?
C10 C11 C12 120.1(2) . . ?
C10 C11 H11 120.0 . . ?
C12 C11 H11 120.0 . . ?
C11 C12 C13 119.4(2) . . ?
C11 C12 H12 120.3 . . ?
C13 C12 H12 120.3 . . ?
C12 C13 C8 120.50(18) . . ?
C12 C13 N2 124.90(19) . . ?
C8 C13 N2 114.56(17) . . ?
N2 C14 C15 125.84(18) . . ?
N2 C14 H14 117.1 . . ?
C15 C14 H14 117.1 . . ?
C20 C15 C16 118.98(18) . . ?
C20 C15 C14 123.88(17) . . ?
C16 C15 C14 117.11(19) . . ?
C17 C16 C15 121.1(2) . . ?
C17 C16 H16 119.4 . . ?
C15 C16 H16 119.4 . . ?
C16 C17 C18 119.6(2) . . ?
C16 C17 H17 120.2 . . ?
C18 C17 H17 120.2 . . ?
C19 C18 C17 121.3(2) . . ?
C19 C18 H18 119.4 . . ?
C17 C18 H18 119.4 . . ?
C18 C19 C20 120.8(2) . . ?
C18 C19 H19 119.6 . . ?
C20 C19 H19 119.6 . . ?
O2 C20 C19 118.22(18) . . ?
O2 C20 C15 123.49(16) . . ?
C19 C20 C15 118.28(18) . . ?
O3 C21 C22 120.86(19) . . ?
O3 C21 C26 122.38(19) . . ?
C22 C21 C26 116.77(19) . . ?
C23 C22 C21 120.8(2) . . ?
C23 C22 H22 119.6 . . ?
C21 C22 H22 119.6 . . ?
C22 C23 C24 121.5(2) . . ?
C22 C23 H23 119.3 . . ?
C24 C23 H23 119.3 . . ?
C25 C24 C23 119.2(2) . . ?
C25 C24 H24 120.4 . . ?
C23 C24 H24 120.4 . . ?
C24 C25 C26 121.3(2) . . ?
C24 C25 H25 119.3 . . ?
C26 C25 H25 119.3 . . ?
C25 C26 C21 120.4(2) . . ?
C25 C26 C27 119.69(19) . . ?
C21 C26 C27 119.92(18) . . ?
O4 C27 C26 125.7(2) . . ?
O4 C27 H27 117.1 . . ?
C26 C27 H27 117.1 . . ?
O5 C28 H28A 109.5 . . ?
O5 C28 H28B 109.5 . . ?
H28A C28 H28B 109.5 . . ?
O5 C28 H28C 109.5 . . ?
H28A C28 H28C 109.5 . . ?
H28B C28 H28C 109.5 . . ?

loop_
_geom_bond_atom_site_label_1
_geom_bond_atom_site_label_2
_geom_bond_distance
_geom_bond_site_symmetry_2
_geom_bond_publ_flag
Mn1 O2 1.8708(12) . ?
Mn1 O1 1.8983(13) . ?
Mn1 N2 1.9896(15) . ?
Mn1 N1 1.9933(15) . ?
Mn1 O3 2.0724(13) . ?
Mn1 O5 2.3874(16) . ?
N1 C7 1.292(2) . ?
N1 C8 1.422(2) . ?
N2 C14 1.296(2) . ?
N2 C13 1.427(2) . ?
O1 C1 1.325(2) . ?
O2 C20 1.318(2) . ?
O3 C21 1.316(2) . ?
O4 C27 1.216(2) . ?
O5 C28 1.378(3) . ?
O5 H29 0.797(16) . ?
C1 C2 1.396(3) . ?
C1 C6 1.417(3) . ?
C2 C3 1.379(3) . ?
C2 H2 0.9300 . ?
C3 C4 1.382(4) . ?
C3 H3 0.9300 . ?
C4 C5 1.347(4) . ?
C4 H4 0.9300 . ?
C5 C6 1.415(3) . ?
C5 H5 0.9300 . ?
C6 C7 1.419(3) . ?
C7 H7 0.9300 . ?
C8 C9 1.396(3) . ?
C8 C13 1.401(3) . ?
C9 C10 1.371(3) . ?
C9 H9 0.9300 . ?
C10 C11 1.376(3) . ?
C10 H10 0.9300 . ?
C11 C12 1.382(3) . ?
C11 H11 0.9300 . ?
C12 C13 1.385(3) . ?
C12 H12 0.9300 . ?
C14 C15 1.423(3) . ?
C14 H14 0.9300 . ?
C15 C20 1.413(3) . ?
C15 C16 1.416(3) . ?
C16 C17 1.358(3) . ?
C16 H16 0.9300 . ?
C17 C18 1.378(3) . ?
C17 H17 0.9300 . ?
C18 C19 1.373(3) . ?
C18 H18 0.9300 . ?
C19 C20 1.397(3) . ?
C19 H19 0.9300 . ?
C21 C22 1.413(3) . ?
C21 C26 1.414(3) . ?
C22 C23 1.374(3) . ?
C22 H22 0.9300 . ?
C23 C24 1.379(4) . ?
C23 H23 0.9300 . ?
C24 C25 1.356(3) . ?
C24 H24 0.9300 . ?
C25 C26 1.398(3) . ?
C25 H25 0.9300 . ?
C26 C27 1.443(3) . ?
C27 H27 0.9300 . ?
C28 H28A 0.9600 . ?
C28 H28B 0.9600 . ?
C28 H28C 0.9600 . ?

loop_
_geom_hbond_atom_site_label_D
_geom_hbond_atom_site_label_H
_geom_hbond_atom_site_label_A
_geom_hbond_distance_DH
_geom_hbond_distance_HA
_geom_hbond_distance_DA
_geom_hbond_angle_DHA
_geom_hbond_site_symmetry_A
O5 H29 O1 0.797(16) 2.039(17) 2.823(2) 168(3) 3_755
